data_2230554
loop_
_publ_author_name
'Choi, Hong Dae'
'Seo, Pil Ja'
'Son, Byeng Wha'
'Lee, Uk'

_publ_section_title
;
 3-(3-Fluorophenylsulfinyl)-2,4,6,7-tetramethyl-1-benzofuran
;
_journal_coeditor_code ZQ2099
_journal_issue 6
_journal_name_full 'Acta Crystallographica Section E'
_journal_page_first o1323
_journal_paper_doi 10.1107/S1600536811016102
_journal_volume 67
_journal_year 2011
_chemical_formula_iupac 'C18 H17 F O2 S'
_chemical_formula_moiety 'C18 H17 F O2 S'
_chemical_formula_sum 'C18 H17 F O2 S'
_chemical_formula_weight 316.38
_chemical_name_systematic
;
3-(3-Fluorophenylsulfinyl)-2,4,6,7-tetramethyl-1-benzofuran
;
_space_group_IT_number 2
_symmetry_cell_setting triclinic
_symmetry_space_group_name_Hall '-P 1'
_symmetry_space_group_name_H-M 'P -1'
_atom_sites_solution_hydrogens difmap
_atom_sites_solution_primary direct
_atom_sites_solution_secondary difmap
_cell_angle_alpha 76.8390(10)
_cell_angle_beta 88.5610(10)
_cell_angle_gamma 77.5060(10)
_cell_formula_units_Z 2
_cell_length_a 7.2690(2)
_cell_length_b 8.0039(3)
_cell_length_c 13.7968(5)
_cell_measurement_reflns_used 4445
_cell_measurement_temperature 173(2)
_cell_measurement_theta_max 27.05
_cell_measurement_theta_min 2.68
_cell_volume 762.86(5)
_computing_cell_refinement '<i>SAINT</i> (Bruker, 2009)'
_computing_data_collection '<i>APEX2</i> (Bruker, 2009)'
_computing_data_reduction '<i>SAINT</i> (Bruker, 2009)'
_computing_molecular_graphics '<i>ORTEP-3</i> (Farrugia, 1997) and <i>DIAMOND</i> (Brandenburg, 1998)'
_computing_publication_material '<i>SHELXL97</i> (Sheldrick, 2008)'
_computing_structure_refinement '<i>SHELXL97</i> (Sheldrick, 2008)'
_computing_structure_solution '<i>SHELXS97</i> (Sheldrick, 2008)'
_diffrn_ambient_temperature 173(2)
_diffrn_detector_area_resol_mean 10.0
_diffrn_measured_fraction_theta_full 0.999
_diffrn_measured_fraction_theta_max 0.999
_diffrn_measurement_device_type 'Bruker SMART APEXII CCD'
_diffrn_measurement_method '\f and \w'
_diffrn_radiation_monochromator 'graphite multilayer'
_diffrn_radiation_source 'rotating anode'
_diffrn_radiation_type MoK\a
_diffrn_radiation_wavelength 0.71073
_diffrn_reflns_av_R_equivalents 0.0323
_diffrn_reflns_av_sigmaI/netI 0.0302
_diffrn_reflns_limit_h_max 9
_diffrn_reflns_limit_h_min -9
_diffrn_reflns_limit_k_max 10
_diffrn_reflns_limit_k_min -9
_diffrn_reflns_limit_l_max 17
_diffrn_reflns_limit_l_min -17
_diffrn_reflns_number 13783
_diffrn_reflns_theta_full 27.50
_diffrn_reflns_theta_max 27.50
_diffrn_reflns_theta_min 1.52
_diffrn_standards_number 0
_exptl_absorpt_coefficient_mu 0.227
_exptl_absorpt_correction_T_max 0.979
_exptl_absorpt_correction_T_min 0.936
_exptl_absorpt_correction_type multi-scan
_exptl_absorpt_process_details '(SADABS; Bruker, 2009)'
_exptl_crystal_colour colourless
_exptl_crystal_density_diffrn 1.377
_exptl_crystal_density_method 'not measured'
_exptl_crystal_description block
_exptl_crystal_F_000 332
_exptl_crystal_size_max 0.29
_exptl_crystal_size_mid 0.24
_exptl_crystal_size_min 0.09
_refine_diff_density_max 0.349
_refine_diff_density_min -0.300
_refine_ls_extinction_method none
_refine_ls_goodness_of_fit_ref 1.046
_refine_ls_hydrogen_treatment constr
_refine_ls_matrix_type full
_refine_ls_number_parameters 203
_refine_ls_number_reflns 3520
_refine_ls_number_restraints 0
_refine_ls_restrained_S_all 1.046
_refine_ls_R_factor_all 0.0487
_refine_ls_R_factor_gt 0.0407
_refine_ls_shift/su_max 0.000
_refine_ls_shift/su_mean 0.000
_refine_ls_structure_factor_coef Fsqd
_refine_ls_weighting_details 'w=1/[\s^2^(Fo^2^)+(0.0482P)^2^+0.3260P] where P=(Fo^2^+2Fc^2^)/3'
_refine_ls_weighting_scheme calc
_refine_ls_wR_factor_gt 0.1026
_refine_ls_wR_factor_ref 0.1071
_reflns_number_gt 2958
_reflns_number_total 3520
_reflns_threshold_expression I>2\s(I)
_cod_data_source_file zq2099.cif
_cod_data_source_block I
_cod_original_cell_volume 762.86(4)
_cod_database_code 2230554
_cod_database_fobs_code 2230554

loop_
_symmetry_equiv_pos_as_xyz
'x, y, z'
'-x, -y, -z'

loop_
_atom_site_type_symbol
_atom_site_label
_atom_site_fract_x
_atom_site_fract_y
_atom_site_fract_z
_atom_site_U_iso_or_equiv
_atom_site_adp_type
_atom_site_calc_flag
_atom_site_refinement_flags
_atom_site_occupancy
_atom_site_symmetry_multiplicity
_atom_site_disorder_assembly
_atom_site_disorder_group
S S1 0.60154(6) 0.80711(5) 0.84314(3) 0.02726(13) Uani d . 1 2 . .
F F1 0.4058(2) 0.21849(18) 0.90810(10) 0.0677(4) Uani d . 1 2 . .
O O1 0.24868(15) 0.91394(15) 0.61908(8) 0.0268(3) Uani d . 1 2 . .
O O2 0.78749(17) 0.85793(17) 0.83599(10) 0.0368(3) Uani d . 1 2 . .
C C1 0.4973(2) 0.8378(2) 0.72511(11) 0.0242(3) Uani d . 1 2 . .
C C2 0.5606(2) 0.7783(2) 0.63519(11) 0.0231(3) Uani d . 1 2 . .
C C3 0.7296(2) 0.6944(2) 0.59983(12) 0.0258(3) Uani d . 1 2 . .
C C4 0.7203(2) 0.6631(2) 0.50521(12) 0.0280(3) Uani d . 1 2 . .
H H4 0.8330 0.6070 0.4791 0.034 Uiso calc R 1 2 . .
C C5 0.5554(2) 0.7087(2) 0.44574(12) 0.0268(3) Uani d . 1 2 . .
C C6 0.3874(2) 0.7954(2) 0.47974(12) 0.0256(3) Uani d . 1 2 . .
C C7 0.4001(2) 0.8278(2) 0.57324(12) 0.0240(3) Uani d . 1 2 . .
C C8 0.3124(2) 0.9188(2) 0.71057(12) 0.0263(3) Uani d . 1 2 . .
C C9 0.9120(2) 0.6381(3) 0.65882(13) 0.0341(4) Uani d . 1 2 . .
H H9A 0.9155 0.7190 0.7021 0.051 Uiso calc R 1 2 . .
H H9B 1.0176 0.6398 0.6132 0.051 Uiso calc R 1 2 . .
H H9C 0.9222 0.5189 0.6996 0.051 Uiso calc R 1 2 . .
C C10 0.5592(3) 0.6614(2) 0.34618(13) 0.0337(4) Uani d . 1 2 . .
H H10A 0.4829 0.5736 0.3482 0.050 Uiso calc R 1 2 . .
H H10B 0.6894 0.6129 0.3308 0.050 Uiso calc R 1 2 . .
H H10C 0.5076 0.7668 0.2947 0.050 Uiso calc R 1 2 . .
C C11 0.2058(2) 0.8485(2) 0.42018(13) 0.0332(4) Uani d . 1 2 . .
H H11A 0.1065 0.9088 0.4573 0.050 Uiso calc R 1 2 . .
H H11B 0.1705 0.7437 0.4077 0.050 Uiso calc R 1 2 . .
H H11C 0.2219 0.9279 0.3565 0.050 Uiso calc R 1 2 . .
C C12 0.1714(2) 1.0080(3) 0.77179(14) 0.0346(4) Uani d . 1 2 . .
H H12A 0.1189 1.1283 0.7348 0.052 Uiso calc R 1 2 . .
H H12B 0.2320 1.0110 0.8338 0.052 Uiso calc R 1 2 . .
H H12C 0.0700 0.9437 0.7873 0.052 Uiso calc R 1 2 . .
C C13 0.6508(2) 0.5703(2) 0.87613(12) 0.0290(4) Uani d . 1 2 . .
C C14 0.5051(3) 0.4843(2) 0.87530(12) 0.0346(4) Uani d . 1 2 . .
H H14 0.3813 0.5471 0.8532 0.042 Uiso calc R 1 2 . .
C C15 0.5468(3) 0.3042(3) 0.90778(13) 0.0441(5) Uani d . 1 2 . .
C C16 0.7232(4) 0.2093(3) 0.94023(15) 0.0532(6) Uani d . 1 2 . .
H H16 0.7472 0.0848 0.9612 0.064 Uiso calc R 1 2 . .
C C17 0.8648(3) 0.2981(3) 0.94177(16) 0.0540(6) Uani d . 1 2 . .
H H17 0.9879 0.2346 0.9646 0.065 Uiso calc R 1 2 . .
C C18 0.8292(3) 0.4799(3) 0.91021(14) 0.0395(4) Uani d . 1 2 . .
H H18 0.9269 0.5412 0.9121 0.047 Uiso calc R 1 2 . .

loop_
_atom_site_aniso_label
_atom_site_aniso_U_11
_atom_site_aniso_U_22
_atom_site_aniso_U_33
_atom_site_aniso_U_12
_atom_site_aniso_U_13
_atom_site_aniso_U_23
S1 0.0301(2) 0.0285(2) 0.0260(2) -0.00976(16) -0.00194(15) -0.00842(16)
F1 0.1098(12) 0.0561(8) 0.0512(8) -0.0541(8) -0.0068(7) -0.0057(6)
O1 0.0239(5) 0.0294(6) 0.0277(6) -0.0050(4) -0.0006(4) -0.0080(5)
O2 0.0341(6) 0.0403(7) 0.0420(7) -0.0173(6) -0.0034(5) -0.0121(6)
C1 0.0258(7) 0.0234(8) 0.0245(8) -0.0078(6) -0.0007(6) -0.0050(6)
C2 0.0266(7) 0.0191(7) 0.0236(7) -0.0075(6) -0.0003(6) -0.0026(6)
C3 0.0264(8) 0.0219(8) 0.0287(8) -0.0064(6) -0.0001(6) -0.0040(6)
C4 0.0291(8) 0.0237(8) 0.0306(8) -0.0050(6) 0.0039(6) -0.0063(7)
C5 0.0347(8) 0.0221(8) 0.0246(8) -0.0101(6) 0.0016(6) -0.0038(6)
C6 0.0299(8) 0.0215(8) 0.0251(8) -0.0082(6) -0.0027(6) -0.0016(6)
C7 0.0243(7) 0.0204(7) 0.0264(8) -0.0057(6) 0.0013(6) -0.0031(6)
C8 0.0276(8) 0.0262(8) 0.0273(8) -0.0101(6) 0.0005(6) -0.0062(6)
C9 0.0256(8) 0.0397(10) 0.0354(9) -0.0007(7) -0.0017(7) -0.0112(8)
C10 0.0421(10) 0.0331(10) 0.0283(9) -0.0109(8) 0.0018(7) -0.0097(7)
C11 0.0341(9) 0.0362(10) 0.0292(9) -0.0081(7) -0.0062(7) -0.0058(7)
C12 0.0271(8) 0.0435(11) 0.0365(9) -0.0073(7) 0.0025(7) -0.0162(8)
C13 0.0397(9) 0.0287(9) 0.0195(7) -0.0090(7) -0.0013(6) -0.0055(6)
C14 0.0468(10) 0.0362(10) 0.0243(8) -0.0163(8) -0.0020(7) -0.0069(7)
C15 0.0786(15) 0.0390(11) 0.0243(9) -0.0312(10) 0.0018(9) -0.0094(8)
C16 0.0924(18) 0.0281(10) 0.0355(11) -0.0065(11) -0.0036(11) -0.0056(8)
C17 0.0620(14) 0.0423(12) 0.0468(12) 0.0052(10) -0.0067(10) -0.0028(10)
C18 0.0415(10) 0.0403(11) 0.0340(10) -0.0055(8) -0.0040(8) -0.0053(8)

loop_
_atom_type_symbol
_atom_type_description
_atom_type_scat_dispersion_real
_atom_type_scat_dispersion_imag
_atom_type_scat_source
C C 0.0033 0.0016 'International Tables Vol C Tables 4.2.6.8 and 6.1.1.4'
H H 0.0000 0.0000 'International Tables Vol C Tables 4.2.6.8 and 6.1.1.4'
O O 0.0106 0.0060 'International Tables Vol C Tables 4.2.6.8 and 6.1.1.4'
S S 0.1246 0.1234 'International Tables Vol C Tables 4.2.6.8 and 6.1.1.4'
F F 0.0171 0.0103 'International Tables Vol C Tables 4.2.6.8 and 6.1.1.4'

loop_
_geom_angle_atom_site_label_1
_geom_angle_atom_site_label_2
_geom_angle_atom_site_label_3
_geom_angle_site_symmetry_1
_geom_angle_site_symmetry_3
_geom_angle
_geom_angle_publ_flag
O2 S1 C1 . . 111.73(7) ?
O2 S1 C13 . . 106.34(8) ?
C1 S1 C13 . . 98.05(7) ?
C8 O1 C7 . . 106.92(12) ?
C8 C1 C2 . . 107.56(14) ?
C8 C1 S1 . . 118.37(12) ?
C2 C1 S1 . . 133.75(12) ?
C7 C2 C3 . . 118.54(14) ?
C7 C2 C1 . . 104.30(13) ?
C3 C2 C1 . . 137.14(14) ?
C4 C3 C2 . . 116.01(14) ?
C4 C3 C9 . . 120.60(15) ?
C2 C3 C9 . . 123.38(15) ?
C3 C4 C5 . . 124.32(15) ?
C3 C4 H4 . . 117.8 ?
C5 C4 H4 . . 117.8 ?
C6 C5 C4 . . 119.95(15) ?
C6 C5 C10 . . 120.06(15) ?
C4 C5 C10 . . 119.98(15) ?
C7 C6 C5 . . 114.88(14) ?
C7 C6 C11 . . 122.22(15) ?
C5 C6 C11 . . 122.90(15) ?
C6 C7 O1 . . 123.28(14) ?
C6 C7 C2 . . 126.23(15) ?
O1 C7 C2 . . 110.48(13) ?
C1 C8 O1 . . 110.73(14) ?
C1 C8 C12 . . 133.72(15) ?
O1 C8 C12 . . 115.56(14) ?
C3 C9 H9A . . 109.5 ?
C3 C9 H9B . . 109.5 ?
H9A C9 H9B . . 109.5 ?
C3 C9 H9C . . 109.5 ?
H9A C9 H9C . . 109.5 ?
H9B C9 H9C . . 109.5 ?
C5 C10 H10A . . 109.5 ?
C5 C10 H10B . . 109.5 ?
H10A C10 H10B . . 109.5 ?
C5 C10 H10C . . 109.5 ?
H10A C10 H10C . . 109.5 ?
H10B C10 H10C . . 109.5 ?
C6 C11 H11A . . 109.5 ?
C6 C11 H11B . . 109.5 ?
H11A C11 H11B . . 109.5 ?
C6 C11 H11C . . 109.5 ?
H11A C11 H11C . . 109.5 ?
H11B C11 H11C . . 109.5 ?
C8 C12 H12A . . 109.5 ?
C8 C12 H12B . . 109.5 ?
H12A C12 H12B . . 109.5 ?
C8 C12 H12C . . 109.5 ?
H12A C12 H12C . . 109.5 ?
H12B C12 H12C . . 109.5 ?
C18 C13 C14 . . 121.39(17) ?
C18 C13 S1 . . 119.02(14) ?
C14 C13 S1 . . 119.32(14) ?
C15 C14 C13 . . 117.24(18) ?
C15 C14 H14 . . 121.4 ?
C13 C14 H14 . . 121.4 ?
F1 C15 C16 . . 118.97(19) ?
F1 C15 C14 . . 117.9(2) ?
C16 C15 C14 . . 123.1(2) ?
C15 C16 C17 . . 118.52(19) ?
C15 C16 H16 . . 120.7 ?
C17 C16 H16 . . 120.7 ?
C16 C17 C18 . . 120.5(2) ?
C16 C17 H17 . . 119.8 ?
C18 C17 H17 . . 119.8 ?
C13 C18 C17 . . 119.2(2) ?
C13 C18 H18 . . 120.4 ?
C17 C18 H18 . . 120.4 ?

loop_
_geom_bond_atom_site_label_1
_geom_bond_atom_site_label_2
_geom_bond_site_symmetry_2
_geom_bond_distance
_geom_bond_publ_flag
S1 O2 . 1.4883(12) ?
S1 C1 . 1.7565(16) ?
S1 C13 . 1.8024(18) ?
F1 C15 . 1.351(2) ?
O1 C8 . 1.3670(19) ?
O1 C7 . 1.3862(18) ?
C1 C8 . 1.358(2) ?
C1 C2 . 1.457(2) ?
C2 C7 . 1.395(2) ?
C2 C3 . 1.400(2) ?
C3 C4 . 1.390(2) ?
C3 C9 . 1.501(2) ?
C4 C5 . 1.402(2) ?
C4 H4 . 0.9500 ?
C5 C6 . 1.395(2) ?
C5 C10 . 1.504(2) ?
C6 C7 . 1.382(2) ?
C6 C11 . 1.500(2) ?
C8 C12 . 1.479(2) ?
C9 H9A . 0.9800 ?
C9 H9B . 0.9800 ?
C9 H9C . 0.9800 ?
C10 H10A . 0.9800 ?
C10 H10B . 0.9800 ?
C10 H10C . 0.9800 ?
C11 H11A . 0.9800 ?
C11 H11B . 0.9800 ?
C11 H11C . 0.9800 ?
C12 H12A . 0.9800 ?
C12 H12B . 0.9800 ?
C12 H12C . 0.9800 ?
C13 C18 . 1.377(3) ?
C13 C14 . 1.384(2) ?
C14 C15 . 1.377(3) ?
C14 H14 . 0.9500 ?
C15 C16 . 1.369(3) ?
C16 C17 . 1.374(3) ?
C16 H16 . 0.9500 ?
C17 C18 . 1.389(3) ?
C17 H17 . 0.9500 ?
C18 H18 . 0.9500 ?

loop_
_geom_hbond_atom_site_label_D
_geom_hbond_atom_site_label_H
_geom_hbond_atom_site_label_A
_geom_hbond_site_symmetry_A
_geom_hbond_distance_DH
_geom_hbond_distance_HA
_geom_hbond_distance_DA
_geom_hbond_angle_DHA
C12 H12C O2 1_455 0.98 2.34 3.295(2) 164.9
C10 H10A Cg 2_666 0.98 2.74 3.547(2) 140.5

loop_
_geom_torsion_atom_site_label_1
_geom_torsion_atom_site_label_2
_geom_torsion_atom_site_label_3
_geom_torsion_atom_site_label_4
_geom_torsion_site_symmetry_1
_geom_torsion_site_symmetry_2
_geom_torsion_site_symmetry_3
_geom_torsion_site_symmetry_4
_geom_torsion
_geom_torsion_publ_flag
O2 S1 C1 C8 . . . . -133.77(13) ?
C13 S1 C1 C8 . . . . 115.00(14) ?
O2 S1 C1 C2 . . . . 53.79(18) ?
C13 S1 C1 C2 . . . . -57.45(17) ?
C8 C1 C2 C7 . . . . -1.30(17) ?
S1 C1 C2 C7 . . . . 171.73(13) ?
C8 C1 C2 C3 . . . . 177.28(18) ?
S1 C1 C2 C3 . . . . -9.7(3) ?
C7 C2 C3 C4 . . . . -1.8(2) ?
C1 C2 C3 C4 . . . . 179.78(17) ?
C7 C2 C3 C9 . . . . 178.81(15) ?
C1 C2 C3 C9 . . . . 0.4(3) ?
C2 C3 C4 C5 . . . . -0.4(2) ?
C9 C3 C4 C5 . . . . 179.01(16) ?
C3 C4 C5 C6 . . . . 1.7(3) ?
C3 C4 C5 C10 . . . . -177.23(15) ?
C4 C5 C6 C7 . . . . -0.5(2) ?
C10 C5 C6 C7 . . . . 178.34(14) ?
C4 C5 C6 C11 . . . . 179.90(15) ?
C10 C5 C6 C11 . . . . -1.2(2) ?
C5 C6 C7 O1 . . . . 179.35(14) ?
C11 C6 C7 O1 . . . . -1.1(2) ?
C5 C6 C7 C2 . . . . -1.8(2) ?
C11 C6 C7 C2 . . . . 177.74(15) ?
C8 O1 C7 C6 . . . . 178.75(14) ?
C8 O1 C7 C2 . . . . -0.24(17) ?
C3 C2 C7 C6 . . . . 3.1(2) ?
C1 C2 C7 C6 . . . . -178.02(15) ?
C3 C2 C7 O1 . . . . -177.96(13) ?
C1 C2 C7 O1 . . . . 0.94(17) ?
C2 C1 C8 O1 . . . . 1.22(18) ?
S1 C1 C8 O1 . . . . -173.06(10) ?
C2 C1 C8 C12 . . . . -178.76(18) ?
S1 C1 C8 C12 . . . . 7.0(3) ?
C7 O1 C8 C1 . . . . -0.64(17) ?
C7 O1 C8 C12 . . . . 179.35(14) ?
O2 S1 C13 C18 . . . . 14.28(16) ?
C1 S1 C13 C18 . . . . 129.83(15) ?
O2 S1 C13 C14 . . . . -171.55(13) ?
C1 S1 C13 C14 . . . . -56.01(14) ?
C18 C13 C14 C15 . . . . -1.5(3) ?
S1 C13 C14 C15 . . . . -175.51(13) ?
C13 C14 C15 F1 . . . . 179.53(15) ?
C13 C14 C15 C16 . . . . 0.1(3) ?
F1 C15 C16 C17 . . . . -178.53(18) ?
C14 C15 C16 C17 . . . . 0.9(3) ?
C15 C16 C17 C18 . . . . -0.5(3) ?
C14 C13 C18 C17 . . . . 1.8(3) ?
S1 C13 C18 C17 . . . . 175.89(15) ?
C16 C17 C18 C13 . . . . -0.8(3) ?
